data_7124691
loop_
_publ_author_name
'He, Chunlin'
'Yin, Ping'
'Mitchell, Lauren A.'
'Parrish, Damon A.'
'Shreeve, Jean'ne M.'

_publ_section_title
;
 Energetic aminated-azole assemblies from intramolecular and
 intermolecular N-HO and N-HN hydrogen bonds.
;
_journal_issue 52
_journal_name_full 'Chemical communications (Cambridge, England)'
_journal_page_first 8123
_journal_page_last 8126
_journal_paper_doi 10.1039/c6cc03833f
_journal_volume 52
_journal_year 2016
_chemical_formula_moiety 'C2 H4 N6 O2'
_chemical_formula_sum 'C2 H4 N6 O2'
_chemical_formula_weight 144.11
_space_group_crystal_system monoclinic
_space_group_IT_number 14
_space_group_name_Hall '-P 2yn'
_space_group_name_H-M_alt 'P 1 21/n 1'
_atom_sites_solution_hydrogens difmap
_audit_creation_method SHELXL-2014/7
_audit_update_record
;
2016-03-11 deposited with the CCDC.
2016-06-03 downloaded from the CCDC.
;
_cell_angle_alpha 90
_cell_angle_beta 96.2240(10)
_cell_angle_gamma 90
_cell_formula_units_Z 4
_cell_length_a 8.0055(7)
_cell_length_b 6.4742(6)
_cell_length_c 10.7844(10)
_cell_measurement_reflns_used 3832
_cell_measurement_temperature 150(2)
_cell_measurement_theta_max 27.54
_cell_measurement_theta_min 3.02
_cell_volume 555.65(9)
_computing_cell_refinement 'Bruker APEX3 v2015.5-2 (Bruker, 2015)'
_computing_data_collection 'Bruker APEX3 v2015.5-2 (Bruker, 2015)'
_computing_data_reduction
;
Bruker SAINT v8.34A (Bruker, 2013), Bruker XPREP v2014/2 (Bruker, 2014)
;
_computing_molecular_graphics 'Bruker SHELXTL v2014/7 (Bruker, 2014)'
_computing_publication_material 'Bruker SHELXTL v2014/7 (Bruker, 2014)'
_computing_structure_refinement 'SHELXL-2014/7 (Sheldrick, 2014) within WINGX (Farrugia, 2012)'
_computing_structure_solution 'Bruker SHELXTL v2014/7 (Bruker, 2014)'
_diffrn_ambient_temperature 150(2)
_diffrn_measured_fraction_theta_full 1.000
_diffrn_measured_fraction_theta_max 0.998
_diffrn_measurement_device_type 'Bruker SMART APEX II CCD'
_diffrn_measurement_method '\w scans'
_diffrn_radiation_monochromator graphite
_diffrn_radiation_source 'fine focus sealed tube'
_diffrn_radiation_type MoK\a
_diffrn_radiation_wavelength 0.71073
_diffrn_reflns_av_R_equivalents 0.0143
_diffrn_reflns_av_unetI/netI 0.0107
_diffrn_reflns_Laue_measured_fraction_full 1.000
_diffrn_reflns_Laue_measured_fraction_max 0.998
_diffrn_reflns_limit_h_max 10
_diffrn_reflns_limit_h_min -10
_diffrn_reflns_limit_k_max 8
_diffrn_reflns_limit_k_min -7
_diffrn_reflns_limit_l_max 14
_diffrn_reflns_limit_l_min -13
_diffrn_reflns_number 5213
_diffrn_reflns_point_group_measured_fraction_full 1.000
_diffrn_reflns_point_group_measured_fraction_max 0.998
_diffrn_reflns_theta_full 25.242
_diffrn_reflns_theta_max 27.543
_diffrn_reflns_theta_min 3.018
_exptl_absorpt_coefficient_mu 0.150
_exptl_absorpt_correction_T_max 0.7456
_exptl_absorpt_correction_T_min 0.7151
_exptl_absorpt_correction_type multi-scan
_exptl_absorpt_process_details 'SADABS v2014/5 (Bruker, 2008)'
_exptl_crystal_colour colourless
_exptl_crystal_density_diffrn 1.723
_exptl_crystal_description plate
_exptl_crystal_F_000 296
_exptl_crystal_size_max 0.427
_exptl_crystal_size_mid 0.397
_exptl_crystal_size_min 0.089
_refine_diff_density_max 0.259
_refine_diff_density_min -0.341
_refine_diff_density_rms 0.085
_refine_ls_extinction_method none
_refine_ls_goodness_of_fit_ref 1.096
_refine_ls_hydrogen_treatment refxyz
_refine_ls_matrix_type full
_refine_ls_number_parameters 103
_refine_ls_number_reflns 1290
_refine_ls_number_restraints 0
_refine_ls_restrained_S_all 1.096
_refine_ls_R_factor_all 0.0326
_refine_ls_R_factor_gt 0.0312
_refine_ls_shift/su_max 0.000
_refine_ls_shift/su_mean 0.000
_refine_ls_structure_factor_coef Fsqd
_refine_ls_weighting_details 'w=1/[\s^2^(Fo^2^)+(0.0494P)^2^+0.1838P] where P=(Fo^2^+2Fc^2^)/3'
_refine_ls_weighting_scheme calc
_refine_ls_wR_factor_gt 0.0855
_refine_ls_wR_factor_ref 0.0869
_reflns_Friedel_coverage 0.000
_reflns_number_gt 1214
_reflns_number_total 1290
_reflns_threshold_expression 'I > 2\s(I)'
_cod_data_source_file c6cc03833f2.cif
_cod_data_source_block shrv361
_cod_original_sg_symbol_H-M 'P 21/n'
_cod_database_code 7124691
_shelx_shelxl_version_number 2014/7
_shelx_space_group_comment
;
The symmetry employed for this shelxl refinement is uniquely defined
by the following loop, which should always be used as a source of
symmetry information in preference to the above space-group names.
They are only intended as comments.
;
_shelx_estimated_absorpt_t_min 0.939
_shelx_estimated_absorpt_t_max 0.987

loop_
_space_group_symop_operation_xyz
'x, y, z'
'-x+1/2, y+1/2, -z+1/2'
'-x, -y, -z'
'x-1/2, -y-1/2, z-1/2'

loop_
_atom_site_label
_atom_site_type_symbol
_atom_site_fract_x
_atom_site_fract_y
_atom_site_fract_z
_atom_site_U_iso_or_equiv
_atom_site_adp_type
_atom_site_occupancy
_atom_site_site_symmetry_order
_atom_site_calc_flag
_atom_site_refinement_flags_adp
O1 O 0.27929(10) 0.58988(14) 0.73169(8) 0.0262(2) Uani 1 1 d .
O2 O 0.26831(10) 0.68650(14) 0.53690(8) 0.0246(2) Uani 1 1 d .
N3 N 0.34608(11) 0.65791(14) 0.64154(8) 0.0176(2) Uani 1 1 d .
C4 C 0.51862(12) 0.70044(16) 0.65450(9) 0.0152(2) Uani 1 1 d .
C5 C 0.61612(12) 0.75321(15) 0.55920(9) 0.0135(2) Uani 1 1 d .
N6 N 0.58318(12) 0.78814(15) 0.43757(8) 0.0175(2) Uani 1 1 d .
N7 N 0.77184(11) 0.76131(14) 0.62074(8) 0.0158(2) Uani 1 1 d .
N8 N 0.91326(11) 0.81585(17) 0.56425(9) 0.0216(2) Uani 1 1 d .
N9 N 0.77066(12) 0.71783(15) 0.74614(8) 0.0195(2) Uani 1 1 d .
N10 N 0.61695(11) 0.68039(15) 0.76508(8) 0.0190(2) Uani 1 1 d .
H6A H 0.665(2) 0.815(2) 0.3960(13) 0.023 Uiso 1 1 d U
H6B H 0.483(2) 0.783(2) 0.4027(14) 0.023 Uiso 1 1 d U
H8A H 0.9516(18) 0.931(2) 0.6018(13) 0.023 Uiso 1 1 d U
H8B H 0.9866(19) 0.715(2) 0.5729(13) 0.023 Uiso 1 1 d U

loop_
_atom_site_aniso_label
_atom_site_aniso_U_11
_atom_site_aniso_U_22
_atom_site_aniso_U_33
_atom_site_aniso_U_23
_atom_site_aniso_U_13
_atom_site_aniso_U_12
O1 0.0262(4) 0.0325(5) 0.0227(4) -0.0019(3) 0.0147(3) -0.0057(3)
O2 0.0147(4) 0.0372(5) 0.0214(4) 0.0015(3) -0.0005(3) 0.0017(3)
N3 0.0159(4) 0.0206(4) 0.0171(4) -0.0020(3) 0.0058(3) 0.0004(3)
C4 0.0149(5) 0.0182(5) 0.0128(5) 0.0003(3) 0.0024(4) 0.0002(4)
C5 0.0127(4) 0.0143(5) 0.0137(5) -0.0017(3) 0.0016(4) 0.0009(3)
N6 0.0143(4) 0.0273(5) 0.0108(4) 0.0005(3) 0.0020(3) -0.0004(3)
N7 0.0134(4) 0.0214(4) 0.0124(4) -0.0012(3) 0.0007(3) -0.0008(3)
N8 0.0123(4) 0.0322(5) 0.0209(5) -0.0055(4) 0.0045(3) -0.0037(4)
N9 0.0199(5) 0.0252(5) 0.0128(4) 0.0011(3) -0.0014(3) -0.0003(3)
N10 0.0200(4) 0.0227(5) 0.0140(4) 0.0016(3) 0.0006(3) -0.0011(3)

loop_
_atom_type_symbol
_atom_type_description
_atom_type_scat_dispersion_real
_atom_type_scat_dispersion_imag
_atom_type_scat_source
C C 0.0033 0.0016 'International Tables Vol C Tables 4.2.6.8 and 6.1.1.4'
N N 0.0061 0.0033 'International Tables Vol C Tables 4.2.6.8 and 6.1.1.4'
O O 0.0106 0.0060 'International Tables Vol C Tables 4.2.6.8 and 6.1.1.4'
H H 0.0000 0.0000 'International Tables Vol C Tables 4.2.6.8 and 6.1.1.4'

loop_
_geom_angle_atom_site_label_1
_geom_angle_atom_site_label_2
_geom_angle_atom_site_label_3
_geom_angle
O1 N3 O2 123.30(9)
O1 N3 C4 119.74(9)
O2 N3 C4 116.94(9)
N10 C4 C5 110.55(9)
N10 C4 N3 122.60(9)
C5 C4 N3 126.70(9)
N6 C5 N7 123.58(9)
N6 C5 C4 134.43(9)
N7 C5 C4 101.99(8)
C5 N6 H6A 118.3(10)
C5 N6 H6B 120.4(10)
H6A N6 H6B 121.3(14)
C5 N7 N9 111.69(8)
C5 N7 N8 123.26(9)
N9 N7 N8 124.99(8)
N7 N8 H8A 105.8(9)
N7 N8 H8B 109.4(10)
H8A N8 H8B 112.6(13)
N10 N9 N7 107.48(8)
N9 N10 C4 108.29(8)

loop_
_geom_bond_atom_site_label_1
_geom_bond_atom_site_label_2
_geom_bond_distance
O1 N3 1.2401(12)
O2 N3 1.2422(12)
N3 C4 1.4005(13)
C4 N10 1.3620(13)
C4 C5 1.3986(13)
C5 N6 1.3291(13)
C5 N7 1.3483(12)
N6 H6A 0.850(16)
N6 H6B 0.851(16)
N7 N9 1.3824(12)
N7 N8 1.3882(12)
N8 H8A 0.889(16)
N8 H8B 0.876(16)
N9 N10 1.2919(13)

loop_
_geom_hbond_atom_site_label_D
_geom_hbond_atom_site_label_H
_geom_hbond_atom_site_label_A
_geom_hbond_distance_DH
_geom_hbond_distance_HA
_geom_hbond_distance_DA
_geom_hbond_angle_DHA
_geom_hbond_site_symmetry_A
N6 H6A O1 0.850(16) 2.170(16) 2.9620(12) 154.9(13) 4_675
N6 H6B O2 0.851(16) 2.442(16) 2.9189(13) 116.1(12) .
N6 H6A N8 0.850(16) 2.542(14) 2.8458(13) 102.2(11) .
N6 H6B N9 0.851(16) 2.261(16) 3.0664(13) 158.0(14) 4_575
N8 H8A N10 0.889(16) 2.266(15) 3.0188(14) 142.4(13) 2_656
N8 H8B O2 0.876(16) 2.337(15) 3.0082(12) 133.5(13) 1_655

loop_
_geom_torsion_atom_site_label_1
_geom_torsion_atom_site_label_2
_geom_torsion_atom_site_label_3
_geom_torsion_atom_site_label_4
_geom_torsion
O1 N3 C4 N10 -3.52(16)
O2 N3 C4 N10 178.29(10)
O1 N3 C4 C5 171.67(10)
O2 N3 C4 C5 -6.53(16)
N10 C4 C5 N6 179.33(11)
N3 C4 C5 N6 3.7(2)
N10 C4 C5 N7 0.11(12)
N3 C4 C5 N7 -175.56(10)
N6 C5 N7 N9 -179.73(9)
C4 C5 N7 N9 -0.40(11)
N6 C5 N7 N8 2.88(16)
C4 C5 N7 N8 -177.79(9)
C5 N7 N9 N10 0.57(12)
N8 N7 N9 N10 177.91(10)
N7 N9 N10 C4 -0.47(12)
C5 C4 N10 N9 0.23(13)
N3 C4 N10 N9 176.11(9)
